data_2243941
loop_
_publ_author_name
'Krebs, Christoph'
'Jess, Inke'
'N\"ather, Christian'

_publ_section_title
;
 Comparison of the crystal structures of the low- and high-temperature
 forms of bis[4-(dimethylamino)pyridine]dithiocyanatocobalt(II)
;
_journal_coeditor_code HB7987
_journal_issue 11
_journal_name_full 'Acta Crystallographica Section E'
_journal_page_first
;
;
_journal_paper_doi 10.1107/S2056989021010422
_journal_volume 77
_journal_year 2021
_chemical_formula_iupac '[Co (N C S)2 (C7 H10 N2)2]'
_chemical_formula_moiety 'C16 H20 Co N6 S2'
_chemical_formula_sum 'C16 H20 Co N6 S2'
_chemical_formula_weight 419.43
_chemical_name_systematic
;
Bis[4-(dimethylamino)pyridine]dithiocyanatocobalt(II)
;
_space_group_crystal_system monoclinic
_space_group_IT_number 11
_space_group_name_Hall '-P 2yb'
_space_group_name_H-M_alt 'P 1 21/m 1'
_atom_sites_solution_hydrogens geom
_atom_sites_solution_primary dual
_audit_creation_method
;
Olex2 1.3-ac4
(compiled 2020.11.27 svn.r5f609507 for Rigaku Oxford Diffraction, GUI svn.r6214)
;
_cell_angle_alpha 90
_cell_angle_beta 99.0760(10)
_cell_angle_gamma 90
_cell_formula_units_Z 2
_cell_length_a 5.37080(10)
_cell_length_b 15.2200(2)
_cell_length_c 11.80140(10)
_cell_measurement_reflns_used 13880
_cell_measurement_temperature 100.00(10)
_cell_measurement_theta_max 77.2720
_cell_measurement_theta_min 3.7810
_cell_volume 952.61(2)
_computing_cell_refinement
;
CrysAlisPro (Rigaku OD, 2021)
;
_computing_data_collection
;
CrysAlisPro (Rigaku OD, 2021)
;
_computing_data_reduction
;
CrysAlisPro (Rigaku OD, 2021)
;
_computing_molecular_graphics
;
DIAMOND (Brandenburg & Putz, 1999)
;
_computing_publication_material
;
publCIF (Westrip, 2010)
;
_computing_structure_refinement
;
<i>SHELXL2016/6</i> (Sheldrick, 2015b)
;
_computing_structure_solution
;
<i>SHELXT2014/5</i> (Sheldrick, 2015a)
;
_diffrn_ambient_temperature 100.00(10)
_diffrn_detector 'Hybrid Pixel Array Detector'
_diffrn_detector_area_resol_mean 10.0000
_diffrn_measured_fraction_theta_full 0.999
_diffrn_measured_fraction_theta_max 0.990
_diffrn_measurement_device 'four-circle diffractometer'
_diffrn_measurement_device_type 'XtaLAB Synergy, Dualflex, HyPix'
_diffrn_measurement_method '\w scans'
_diffrn_radiation_monochromator mirror
_diffrn_radiation_probe x-ray
_diffrn_radiation_type 'Cu K\a'
_diffrn_radiation_wavelength 1.54184
_diffrn_reflns_av_R_equivalents 0.0253
_diffrn_reflns_av_unetI/netI 0.0099
_diffrn_reflns_limit_h_max 5
_diffrn_reflns_limit_h_min -6
_diffrn_reflns_limit_k_max 19
_diffrn_reflns_limit_k_min -19
_diffrn_reflns_limit_l_max 14
_diffrn_reflns_limit_l_min -14
_diffrn_reflns_number 16411
_diffrn_reflns_theta_full 67.684
_diffrn_reflns_theta_max 78.047
_diffrn_reflns_theta_min 3.793
_diffrn_source 'micro-focus sealed X-ray tube'
_exptl_absorpt_coefficient_mu 9.202
_exptl_absorpt_correction_T_max 1.00000
_exptl_absorpt_correction_T_min 0.31088
_exptl_absorpt_correction_type multi-scan
_exptl_absorpt_process_details
;
(CrysalisPro; Rigaku OD, 2021)
;
_exptl_crystal_colour 'light blue'
_exptl_crystal_density_diffrn 1.462
_exptl_crystal_description block
_exptl_crystal_F_000 434
_exptl_crystal_size_max 0.2
_exptl_crystal_size_mid 0.12
_exptl_crystal_size_min 0.04
_refine_diff_density_max 0.245
_refine_diff_density_min -0.366
_refine_ls_extinction_method none
_refine_ls_goodness_of_fit_ref 1.135
_refine_ls_hydrogen_treatment constr
_refine_ls_matrix_type full
_refine_ls_number_parameters 126
_refine_ls_number_reflns 2100
_refine_ls_number_restraints 0
_refine_ls_restrained_S_all 1.135
_refine_ls_R_factor_all 0.0238
_refine_ls_R_factor_gt 0.0237
_refine_ls_shift/su_max 0.001
_refine_ls_shift/su_mean 0.000
_refine_ls_structure_factor_coef Fsqd
_refine_ls_weighting_details 'w=1/[\s^2^(Fo^2^)+(0.0348P)^2^+0.4033P] where P=(Fo^2^+2Fc^2^)/3'
_refine_ls_weighting_scheme calc
_refine_ls_wR_factor_gt 0.0670
_refine_ls_wR_factor_ref 0.0671
_reflns_number_gt 2081
_reflns_number_total 2100
_reflns_threshold_expression 'I > 2\s(I)'
_cod_data_source_file hb7987sup1.cif
_cod_data_source_block Form_I
_cod_database_code 2243941
_shelx_space_group_comment
;
The symmetry employed for this shelxl refinement is uniquely defined
by the following loop, which should always be used as a source of
symmetry information in preference to the above space-group names.
They are only intended as comments.
;
_shelx_estimated_absorpt_t_min 0.260
_shelx_estimated_absorpt_t_max 0.710

loop_
_space_group_symop_operation_xyz
'x, y, z'
'-x, y+1/2, -z'
'-x, -y, -z'
'x, -y-1/2, z'

loop_
_atom_site_type_symbol
_atom_site_label
_atom_site_fract_x
_atom_site_fract_y
_atom_site_fract_z
_atom_site_U_iso_or_equiv
_atom_site_adp_type
_atom_site_calc_flag
_atom_site_occupancy
_atom_site_disorder_assembly
_atom_site_disorder_group
Co Co1 0.93113(6) 0.750000 0.27609(3) 0.01820(10) Uani d 1 . .
N N1 1.1349(3) 0.750000 0.15392(15) 0.0236(4) Uani d 1 . .
C C1 1.2586(4) 0.750000 0.08142(17) 0.0197(4) Uani d 1 . .
S S1 1.43347(10) 0.750000 -0.01905(4) 0.02516(13) Uani d 1 . .
N N2 1.1055(3) 0.750000 0.43574(15) 0.0228(4) Uani d 1 . .
C C2 1.2525(4) 0.750000 0.52018(17) 0.0202(4) Uani d 1 . .
S S2 1.46184(10) 0.750000 0.63528(4) 0.02618(13) Uani d 1 . .
N N11 0.7113(2) 0.64220(8) 0.26788(10) 0.0186(2) Uani d 1 . .
C C11 0.5802(3) 0.62788(9) 0.35490(12) 0.0194(3) Uani d 1 . .
H H11 0.614076 0.664879 0.420344 0.023 Uiso calc 1 . .
C C12 0.4021(3) 0.56372(9) 0.35509(12) 0.0197(3) Uani d 1 . .
H H12 0.318372 0.556780 0.419671 0.024 Uiso calc 1 . .
C C13 0.3428(3) 0.50769(9) 0.25904(12) 0.0196(3) Uani d 1 . .
C C14 0.4861(3) 0.52099(10) 0.16919(12) 0.0216(3) Uani d 1 . .
H H14 0.460807 0.483952 0.103587 0.026 Uiso calc 1 . .
C C15 0.6609(3) 0.58727(9) 0.17704(12) 0.0203(3) Uani d 1 . .
H H15 0.752119 0.595055 0.115020 0.024 Uiso calc 1 . .
N N12 0.1612(2) 0.44622(8) 0.25328(11) 0.0229(3) Uani d 1 . .
C C16 0.0279(3) 0.43142(10) 0.34987(14) 0.0265(3) Uani d 1 . .
H H16A 0.147210 0.410913 0.416077 0.040 Uiso calc 1 . .
H H16B -0.103220 0.386937 0.329058 0.040 Uiso calc 1 . .
H H16C -0.049866 0.486459 0.369491 0.040 Uiso calc 1 . .
C C17 0.1036(3) 0.38967(11) 0.15329(15) 0.0320(4) Uani d 1 . .
H H17A 0.053675 0.425800 0.084731 0.048 Uiso calc 1 . .
H H17B -0.034880 0.349998 0.163508 0.048 Uiso calc 1 . .
H H17C 0.253102 0.355095 0.144230 0.048 Uiso calc 1 . .

loop_
_atom_site_aniso_label
_atom_site_aniso_U_11
_atom_site_aniso_U_22
_atom_site_aniso_U_33
_atom_site_aniso_U_12
_atom_site_aniso_U_13
_atom_site_aniso_U_23
Co1 0.01752(17) 0.01727(17) 0.02091(17) 0.000 0.00643(12) 0.000
N1 0.0219(8) 0.0256(9) 0.0246(9) 0.000 0.0077(7) 0.000
C1 0.0170(9) 0.0193(9) 0.0220(9) 0.000 0.0007(7) 0.000
S1 0.0251(3) 0.0307(3) 0.0215(2) 0.000 0.00917(19) 0.000
N2 0.0225(8) 0.0226(9) 0.0246(9) 0.000 0.0076(7) 0.000
C2 0.0223(9) 0.0160(9) 0.0248(10) 0.000 0.0108(8) 0.000
S2 0.0249(3) 0.0292(3) 0.0237(2) 0.000 0.00158(19) 0.000
N11 0.0187(5) 0.0172(5) 0.0203(5) 0.0012(4) 0.0043(4) 0.0012(4)
C11 0.0211(6) 0.0187(6) 0.0190(6) 0.0022(5) 0.0047(5) -0.0010(5)
C12 0.0218(6) 0.0195(7) 0.0191(6) 0.0030(5) 0.0071(5) 0.0015(5)
C13 0.0179(6) 0.0179(6) 0.0229(6) 0.0021(5) 0.0027(5) 0.0015(5)
C14 0.0242(7) 0.0221(7) 0.0187(6) 0.0011(6) 0.0041(5) -0.0030(5)
C15 0.0220(6) 0.0217(7) 0.0181(6) 0.0023(6) 0.0062(5) 0.0003(5)
N12 0.0222(6) 0.0196(6) 0.0275(6) -0.0022(5) 0.0055(5) -0.0016(5)
C16 0.0234(7) 0.0246(7) 0.0324(8) -0.0020(6) 0.0067(6) 0.0059(6)
C17 0.0302(8) 0.0280(8) 0.0379(9) -0.0072(7) 0.0056(7) -0.0099(7)

loop_
_atom_type_symbol
_atom_type_description
_atom_type_scat_dispersion_real
_atom_type_scat_dispersion_imag
_atom_type_scat_source
C C 0.0181 0.0091 'International Tables Vol C Tables 4.2.6.8 and 6.1.1.4'
H H 0.0000 0.0000 'International Tables Vol C Tables 4.2.6.8 and 6.1.1.4'
Co Co -2.3653 3.6143 'International Tables Vol C Tables 4.2.6.8 and 6.1.1.4'
N N 0.0311 0.0180 'International Tables Vol C Tables 4.2.6.8 and 6.1.1.4'
S S 0.3331 0.5567 'International Tables Vol C Tables 4.2.6.8 and 6.1.1.4'

loop_
_geom_angle_atom_site_label_1
_geom_angle_atom_site_label_2
_geom_angle_atom_site_label_3
_geom_angle_site_symmetry_1
_geom_angle_site_symmetry_3
_geom_angle
_geom_angle_publ_flag
N1 Co1 N2 . . 118.16(8) y
N1 Co1 N11 . . 111.03(4) y
N1 Co1 N11 . 4_575 111.03(4) ?
N2 Co1 N11 . . 103.47(4) y
N2 Co1 N11 . 4_575 103.47(4) ?
N11 Co1 N11 . 4_575 109.04(7) y
C1 N1 Co1 . . 179.48(17) y
N1 C1 S1 . . 179.51(19) ?
C2 N2 Co1 . . 166.24(16) y
N2 C2 S2 . . 178.57(18) ?
C11 N11 Co1 . . 117.81(9) n
C11 N11 C15 . . 116.08(12) ?
C15 N11 Co1 . . 125.71(9) ?
N11 C11 H11 . . 117.8 ?
N11 C11 C12 . . 124.41(13) ?
C12 C11 H11 . . 117.8 ?
C11 C12 H12 . . 120.0 ?
C11 C12 C13 . . 119.91(13) ?
C13 C12 H12 . . 120.0 ?
C12 C13 C14 . . 115.63(13) ?
N12 C13 C12 . . 121.99(13) ?
N12 C13 C14 . . 122.38(13) ?
C13 C14 H14 . . 120.0 ?
C15 C14 C13 . . 120.05(13) ?
C15 C14 H14 . . 120.0 ?
N11 C15 C14 . . 123.86(13) ?
N11 C15 H15 . . 118.1 ?
C14 C15 H15 . . 118.1 ?
C13 N12 C16 . . 120.66(12) ?
C13 N12 C17 . . 120.83(13) ?
C17 N12 C16 . . 118.42(12) ?
N12 C16 H16A . . 109.5 ?
N12 C16 H16B . . 109.5 ?
N12 C16 H16C . . 109.5 ?
H16A C16 H16B . . 109.5 ?
H16A C16 H16C . . 109.5 ?
H16B C16 H16C . . 109.5 ?
N12 C17 H17A . . 109.5 ?
N12 C17 H17B . . 109.5 ?
N12 C17 H17C . . 109.5 ?
H17A C17 H17B . . 109.5 ?
H17A C17 H17C . . 109.5 ?
H17B C17 H17C . . 109.5 ?

loop_
_geom_bond_atom_site_label_1
_geom_bond_atom_site_label_2
_geom_bond_site_symmetry_2
_geom_bond_distance
_geom_bond_publ_flag
Co1 N1 . 1.9429(18) y
Co1 N2 . 1.9672(19) y
Co1 N11 . 2.0148(12) y
Co1 N11 4_575 2.0148(12) ?
N1 C1 . 1.163(3) ?
C1 S1 . 1.625(2) ?
N2 C2 . 1.170(3) ?
C2 S2 . 1.621(2) ?
N11 C11 . 1.3512(17) ?
N11 C15 . 1.3529(18) ?
C11 H11 . 0.9500 ?
C11 C12 . 1.367(2) ?
C12 H12 . 0.9500 ?
C12 C13 . 1.414(2) ?
C13 C14 . 1.4195(19) ?
C13 N12 . 1.3454(19) ?
C14 H14 . 0.9500 ?
C14 C15 . 1.371(2) ?
C15 H15 . 0.9500 ?
N12 C16 . 1.4559(19) ?
N12 C17 . 1.454(2) ?
C16 H16A . 0.9800 ?
C16 H16B . 0.9800 ?
C16 H16C . 0.9800 ?
C17 H17A . 0.9800 ?
C17 H17B . 0.9800 ?
C17 H17C . 0.9800 ?

loop_
_geom_hbond_atom_site_label_D
_geom_hbond_atom_site_label_H
_geom_hbond_atom_site_label_A
_geom_hbond_site_symmetry_A
_geom_hbond_distance_DH
_geom_hbond_distance_HA
_geom_hbond_distance_DA
_geom_hbond_angle_DHA
C16 H16B S2 3_666 0.98 2.91 3.8367(15) 158
C17 H17B S1 3_665 0.98 2.94 3.7291(16) 138
C17 H17C S1 3_765 0.98 2.89 3.8018(18) 155

_cod_database_fobs_code 2243941
